data_2216443
loop_
_publ_author_name
'Shi, Hao'

_publ_section_title
;(1<i>R</i>,4<i>S</i>,8<i>R</i>,9<i>S</i>,12<i>S</i>,13<i>S</i>,14<i>R</i>,16<i>S</i>,19<i>R</i>)-19-Acetoxy-14-hydroxy-7,7-dimethyl-17-methylene-2,18-dioxo-3,10-dioxapentacyclo[14.2.1.0^1,13^.0^4,12^.0^8,12^]nonadec-9-yl
 acetate
;
_journal_coeditor_code FJ2072
_journal_issue 12
_journal_name_full 'Acta Crystallographica Section E'
_journal_page_first o4800
_journal_page_last o4800
_journal_paper_doi 10.1107/S1600536807059302
_journal_volume 63
_journal_year 2007
_chemical_formula_iupac 'C24 H30 O9'
_chemical_formula_moiety 'C24 H30 O9'
_chemical_formula_sum 'C24 H30 O9'
_chemical_formula_weight 462.48
_chemical_name_systematic
;(1<i>R</i>,4<i>S</i>,8<i>R</i>,9<i>S</i>,12<i>S</i>,13<i>S</i>,14<i>R</i>,
16<i>S</i>,19<i>R</i>)-19-acetoxy-14-hydroxy-7,7-dimethyl-17-methylene-
2,18-dioxo-3,10-dioxapentacyclo[14.2.1.0^1,13^.0^4,12^.0^8,12^]nonadec-9-yl
acetate
;
_space_group_IT_number 19
_symmetry_cell_setting orthorhombic
_symmetry_space_group_name_Hall 'P 2ac 2ab'
_symmetry_space_group_name_H-M 'P 21 21 21'
_atom_sites_solution_hydrogens geom
_atom_sites_solution_primary direct
_atom_sites_solution_secondary difmap
_audit_creation_method SHELXL-97
_cell_angle_alpha 90.00
_cell_angle_beta 90.00
_cell_angle_gamma 90.00
_cell_formula_units_Z 4
_cell_length_a 7.5188(6)
_cell_length_b 9.7993(13)
_cell_length_c 30.876(3)
_cell_measurement_reflns_used 1637
_cell_measurement_temperature 298(2)
_cell_measurement_theta_max 18.55
_cell_measurement_theta_min 2.459
_cell_volume 2274.9(4)
_computing_cell_refinement 'SAINT (Bruker, 1999)'
_computing_data_collection 'SMART (Bruker, 1999)'
_computing_data_reduction 'SAINT (Bruker, 1999)'
_computing_molecular_graphics 'PLATON (Spek, 2003)'
_computing_publication_material 'SHELXL97 (Sheldrick, 1997)'
_computing_structure_refinement 'SHELXL97 (Sheldrick, 1997)'
_computing_structure_solution 'SHELXS97 (Sheldrick, 1997)'
_diffrn_ambient_temperature 298(2)
_diffrn_measured_fraction_theta_full 0.999
_diffrn_measured_fraction_theta_max 0.999
_diffrn_measurement_device_type 'Bruker SMART CCD area-detector'
_diffrn_measurement_method '\f and \w'
_diffrn_radiation_monochromator graphite
_diffrn_radiation_source 'fine-focus sealed tube'
_diffrn_radiation_type MoK\a
_diffrn_radiation_wavelength 0.71073
_diffrn_reflns_av_R_equivalents 0.0577
_diffrn_reflns_av_sigmaI/netI 0.0541
_diffrn_reflns_limit_h_max 8
_diffrn_reflns_limit_h_min -8
_diffrn_reflns_limit_k_max 11
_diffrn_reflns_limit_k_min -11
_diffrn_reflns_limit_l_max 20
_diffrn_reflns_limit_l_min -36
_diffrn_reflns_number 10274
_diffrn_reflns_theta_full 25.01
_diffrn_reflns_theta_max 25.01
_diffrn_reflns_theta_min 2.18
_exptl_absorpt_coefficient_mu 0.103
_exptl_absorpt_correction_T_max 0.9827
_exptl_absorpt_correction_T_min 0.9599
_exptl_absorpt_correction_type multi-scan
_exptl_absorpt_process_details '(SADABS; Bruker, 1999)'
_exptl_crystal_colour colorless
_exptl_crystal_density_diffrn 1.350
_exptl_crystal_density_method 'not measured'
_exptl_crystal_description needle
_exptl_crystal_F_000 984
_exptl_crystal_size_max 0.40
_exptl_crystal_size_mid 0.18
_exptl_crystal_size_min 0.17
_refine_diff_density_max 0.178
_refine_diff_density_min -0.136
_refine_ls_extinction_coef 0.0023(3)
_refine_ls_extinction_expression Fc^*^=kFc[1+0.001xFc^2^\l^3^/sin(2\q)]^-1/4^
_refine_ls_extinction_method SHELXL97
_refine_ls_goodness_of_fit_ref 1.157
_refine_ls_hydrogen_treatment constr
_refine_ls_matrix_type full
_refine_ls_number_parameters 304
_refine_ls_number_reflns 2324
_refine_ls_number_restraints 0
_refine_ls_restrained_S_all 1.157
_refine_ls_R_factor_all 0.0733
_refine_ls_R_factor_gt 0.0442
_refine_ls_shift/su_max 0.001
_refine_ls_shift/su_mean 0.000
_refine_ls_structure_factor_coef Fsqd
_refine_ls_weighting_details 'calc w=1/[\s^2^(Fo^2^)+(0.0113P)^2^] where P=(Fo^2^+2Fc^2^)/3'
_refine_ls_weighting_scheme calc
_refine_ls_wR_factor_gt 0.0600
_refine_ls_wR_factor_ref 0.0635
_reflns_number_gt 1579
_reflns_number_total 2324
_reflns_threshold_expression I>2\s(I)
_cod_data_source_file fj2072.cif
_cod_data_source_block I
_cod_depositor_comments
;
The following automatic conversions were performed:
'_symmetry_cell_setting' value 'Orthorhombic' changed to 'orthorhombic'
according to '/home/saulius/struct/CIF-dictionaries/cif_core.dic'
dictionary named 'cif_core.dic' version 2.4.1 from 2010-06-29.

Automatic conversion script
Id: cif_fix_enum 1527 2010-12-29 10:47:43Z saulius 

The following automatic conversions were performed:

'_symmetry_cell_setting' value 'Orthorhombic' changed to
'orthorhombic' according to
/home/saulius/struct/CIF-dictionaries/cif_core.dic dictionary named
'cif_core.dic' version 2.4.1 from 2010-06-29.

Automatic conversion script
Id: cif_fix_values 1715 2011-07-08 13:25:40Z adriana 
;
_cod_database_code 2216443
_cod_database_fobs_code 2216443

loop_
_symmetry_equiv_pos_as_xyz
'x, y, z'
'-x+1/2, -y, z+1/2'
'-x, y+1/2, -z+1/2'
'x+1/2, -y+1/2, -z'

loop_
_atom_site_type_symbol
_atom_site_label
_atom_site_fract_x
_atom_site_fract_y
_atom_site_fract_z
_atom_site_U_iso_or_equiv
_atom_site_adp_type
_atom_site_calc_flag
_atom_site_refinement_flags
_atom_site_occupancy
_atom_site_disorder_assembly
_atom_site_disorder_group
O O1 0.9266(3) 0.3557(3) 0.10199(9) 0.0638(8) Uani d . 1 . .
O O2 0.2850(3) 0.4305(2) 0.17675(7) 0.0576(7) Uani d . 1 . .
H H2 0.2533 0.5074 0.1697 0.086 Uiso calc R 1 . .
O O3 0.7029(3) 0.6822(2) 0.15932(7) 0.0493(6) Uani d . 1 . .
O O4 0.9468(3) 0.5647(2) 0.16904(8) 0.0575(7) Uani d . 1 . .
O O5 0.8068(3) 0.3360(3) 0.21771(8) 0.0585(7) Uani d . 1 . .
O O6 0.7301(5) 0.5132(4) 0.25961(10) 0.0999(12) Uani d . 1 . .
O O7 0.3183(3) 0.4234(2) 0.03846(7) 0.0540(7) Uani d . 1 A .
O O8 0.2005(10) 0.4360(5) -0.0284(2) 0.097(2) Uani d P 0.794(12) A 1
O O8' 0.109(4) 0.440(2) -0.0064(7) 0.097(2) Uani d P 0.206(12) A 2
O O10 0.5259(3) 0.5940(2) 0.03211(7) 0.0536(7) Uani d . 1 . .
C C1 0.6912(4) 0.4326(3) 0.15109(10) 0.0381(8) Uani d . 1 . .
C C2 0.7893(5) 0.5633(4) 0.16052(10) 0.0440(9) Uani d . 1 . .
C C4 0.5137(4) 0.6782(3) 0.14912(11) 0.0421(9) Uani d . 1 . .
H H4 0.4504 0.6345 0.1731 0.051 Uiso calc R 1 . .
C C5 0.4536(5) 0.8256(3) 0.14586(12) 0.0539(11) Uani d . 1 . .
H H5A 0.5275 0.8745 0.1253 0.065 Uiso calc R 1 . .
H H5B 0.4640 0.8699 0.1738 0.065 Uiso calc R 1 . .
C C6 0.2601(5) 0.8270(3) 0.13087(11) 0.0517(10) Uani d . 1 . .
H H6A 0.1887 0.7737 0.1508 0.062 Uiso calc R 1 . .
H H6B 0.2160 0.9201 0.1313 0.062 Uiso calc R 1 . .
C C7 0.2398(5) 0.7694(3) 0.08555(11) 0.0431(10) Uani d . 1 . .
C C8 0.3068(4) 0.6184(3) 0.08541(10) 0.0359(9) Uani d . 1 . .
H H8 0.2158 0.5598 0.0985 0.043 Uiso calc R 1 . .
C C9 0.3465(5) 0.5686(4) 0.04003(10) 0.0439(9) Uani d . 1 . .
H H9 0.2714 0.6155 0.0188 0.053 Uiso calc R 1 . .
C C11 0.6174(5) 0.6268(3) 0.07161(11) 0.0464(10) Uani d . 1 . .
H H11A 0.6495 0.7226 0.0722 0.056 Uiso calc R 1 . .
H H11B 0.7248 0.5727 0.0743 0.056 Uiso calc R 1 . .
C C12 0.4870(4) 0.5935(3) 0.10847(10) 0.0346(8) Uani d . 1 . .
C C13 0.5188(4) 0.4418(3) 0.12135(10) 0.0367(9) Uani d . 1 . .
H H13 0.5496 0.3946 0.0944 0.044 Uiso calc R 1 . .
C C14 0.3617(5) 0.3632(3) 0.14031(11) 0.0463(10) Uani d . 1 . .
H H14 0.2702 0.3557 0.1178 0.056 Uiso calc R 1 . .
C C15 0.4184(5) 0.2188(3) 0.15317(12) 0.0558(11) Uani d . 1 . .
H H15A 0.4182 0.1616 0.1275 0.067 Uiso calc R 1 . .
H H15B 0.3314 0.1819 0.1732 0.067 Uiso calc R 1 . .
C C16 0.6038(5) 0.2121(4) 0.17436(12) 0.0521(10) Uani d . 1 . .
H H16 0.6077 0.1417 0.1969 0.062 Uiso calc R 1 . .
C C17 0.7514(5) 0.1926(4) 0.14214(12) 0.0527(11) Uani d . 1 . .
C C18 0.8119(5) 0.3301(4) 0.12811(12) 0.0481(10) Uani d . 1 . .
C C19 0.6474(5) 0.3517(3) 0.19292(11) 0.0475(10) Uani d . 1 . .
H H19 0.5493 0.3914 0.2096 0.057 Uiso calc R 1 . .
C C20 0.8287(5) 0.0804(4) 0.12796(13) 0.0759(13) Uani d . 1 . .
H H20A 0.9235 0.0861 0.1087 0.091 Uiso calc R 1 . .
H H20B 0.7884 -0.0045 0.1372 0.091 Uiso calc R 1 . .
C C21 0.0411(4) 0.7654(3) 0.07380(12) 0.0554(11) Uani d . 1 . .
H H21A -0.0225 0.7145 0.0954 0.083 Uiso calc R 1 . .
H H21B 0.0264 0.7225 0.0461 0.083 Uiso calc R 1 . .
H H21C -0.0046 0.8568 0.0726 0.083 Uiso calc R 1 . .
C C22 0.3306(5) 0.8651(3) 0.05231(12) 0.0629(12) Uani d . 1 . .
H H22A 0.3085 0.8322 0.0235 0.094 Uiso calc R 1 . .
H H22B 0.4564 0.8669 0.0576 0.094 Uiso calc R 1 . .
H H22C 0.2832 0.9556 0.0552 0.094 Uiso calc R 1 . .
C C23 0.8354(7) 0.4277(6) 0.24981(14) 0.0762(14) Uani d . 1 . .
C C24 1.0157(6) 0.4049(5) 0.26971(12) 0.0957(17) Uani d . 1 . .
H H24A 1.1059 0.4180 0.2481 0.143 Uiso calc R 1 . .
H H24B 1.0227 0.3135 0.2808 0.143 Uiso calc R 1 . .
H H24C 1.0334 0.4687 0.2929 0.143 Uiso calc R 1 . .
C C25 0.2385(6) 0.3704(4) 0.00398(15) 0.0697(13) Uani d . 1 . .
C C26 0.2193(6) 0.2209(4) 0.00810(14) 0.0904(16) Uani d . 1 A .
H H26A 0.1868 0.1829 -0.0194 0.136 Uiso calc R 1 . .
H H26B 0.1286 0.2006 0.0290 0.136 Uiso calc R 1 . .
H H26C 0.3302 0.1822 0.0174 0.136 Uiso calc R 1 . .

loop_
_atom_site_aniso_label
_atom_site_aniso_U_11
_atom_site_aniso_U_22
_atom_site_aniso_U_33
_atom_site_aniso_U_12
_atom_site_aniso_U_13
_atom_site_aniso_U_23
O1 0.0483(18) 0.0726(19) 0.0705(18) 0.0063(15) 0.0176(15) 0.0007(16)
O2 0.0565(17) 0.0549(15) 0.0616(15) 0.0084(14) 0.0072(14) 0.0112(15)
O3 0.0370(16) 0.0476(15) 0.0633(16) -0.0001(13) -0.0105(13) -0.0090(13)
O4 0.0351(16) 0.0637(16) 0.0737(18) -0.0027(14) -0.0131(14) 0.0023(16)
O5 0.0530(18) 0.0747(19) 0.0478(16) 0.0041(16) -0.0117(14) 0.0042(15)
O6 0.087(3) 0.131(3) 0.082(2) 0.002(2) 0.000(2) -0.038(2)
O7 0.0669(19) 0.0443(15) 0.0508(16) -0.0013(15) -0.0141(14) -0.0079(14)
O8 0.149(6) 0.086(2) 0.055(4) 0.010(3) -0.040(4) -0.013(3)
O8' 0.149(6) 0.086(2) 0.055(4) 0.010(3) -0.040(4) -0.013(3)
O10 0.0485(17) 0.0719(18) 0.0404(15) -0.0043(15) 0.0044(13) 0.0009(14)
C1 0.029(2) 0.042(2) 0.043(2) 0.0020(19) -0.0021(17) 0.0021(19)
C2 0.040(3) 0.053(2) 0.039(2) 0.000(2) -0.001(2) 0.003(2)
C4 0.031(2) 0.048(2) 0.047(2) -0.0017(18) -0.0044(18) -0.003(2)
C5 0.051(3) 0.046(2) 0.065(3) 0.005(2) -0.006(2) -0.018(2)
C6 0.044(3) 0.040(2) 0.071(3) 0.0091(19) -0.003(2) -0.008(2)
C7 0.033(2) 0.041(2) 0.055(2) 0.0015(18) -0.0008(19) 0.0033(19)
C8 0.031(2) 0.033(2) 0.044(2) -0.0046(17) -0.0001(17) 0.0013(17)
C9 0.035(2) 0.049(2) 0.047(2) 0.003(2) -0.0100(19) 0.002(2)
C11 0.041(2) 0.047(2) 0.052(2) -0.0002(19) 0.0001(19) 0.006(2)
C12 0.027(2) 0.036(2) 0.041(2) 0.0007(16) 0.0007(17) -0.0020(19)
C13 0.029(2) 0.041(2) 0.040(2) -0.0036(18) -0.0019(16) 0.0002(19)
C14 0.039(2) 0.051(2) 0.050(2) -0.002(2) -0.0031(19) 0.003(2)
C15 0.050(3) 0.047(2) 0.070(3) -0.006(2) -0.005(2) 0.011(2)
C16 0.048(3) 0.048(2) 0.061(3) 0.002(2) -0.006(2) 0.010(2)
C17 0.047(3) 0.049(2) 0.062(3) 0.003(2) -0.009(2) -0.004(2)
C18 0.038(3) 0.054(3) 0.052(2) 0.005(2) -0.008(2) 0.001(2)
C19 0.039(3) 0.055(2) 0.048(2) 0.002(2) -0.0060(19) 0.009(2)
C20 0.061(3) 0.058(3) 0.109(3) 0.004(3) -0.004(3) -0.008(3)
C21 0.040(3) 0.053(2) 0.074(3) 0.005(2) -0.002(2) 0.004(2)
C22 0.056(3) 0.048(2) 0.085(3) -0.001(2) -0.001(2) 0.015(2)
C23 0.067(4) 0.117(5) 0.044(3) -0.011(4) 0.000(3) 0.006(3)
C24 0.073(4) 0.159(5) 0.055(3) -0.024(4) -0.023(3) 0.007(3)
C25 0.072(4) 0.065(3) 0.072(3) 0.008(3) -0.026(3) -0.015(3)
C26 0.096(4) 0.067(3) 0.109(4) -0.011(3) -0.020(3) -0.022(3)

loop_
_atom_type_symbol
_atom_type_description
_atom_type_scat_dispersion_real
_atom_type_scat_dispersion_imag
_atom_type_scat_source
C C 0.0033 0.0000 'International Tables Vol C Tables 4.2.6.8 and 6.1.1.4'
H H 0.0000 0.0000 'International Tables Vol C Tables 4.2.6.8 and 6.1.1.4'
O O 0.0106 0.0000 'International Tables Vol C Tables 4.2.6.8 and 6.1.1.4'

loop_
_geom_angle_atom_site_label_1
_geom_angle_atom_site_label_2
_geom_angle_atom_site_label_3
_geom_angle
C14 O2 H2 109.5
C2 O3 C4 117.3(3)
C23 O5 C19 117.0(3)
C25 O7 C9 118.7(3)
C9 O10 C11 110.8(2)
C2 C1 C18 111.0(3)
C2 C1 C19 112.2(3)
C18 C1 C19 100.2(3)
C2 C1 C13 117.5(3)
C18 C1 C13 104.7(3)
C19 C1 C13 109.7(3)
O4 C2 O3 118.1(3)
O4 C2 C1 122.0(4)
O3 C2 C1 119.9(3)
O3 C4 C5 106.3(3)
O3 C4 C12 108.8(3)
C5 C4 C12 115.2(3)
O3 C4 H4 108.8
C5 C4 H4 108.8
C12 C4 H4 108.8
C4 C5 C6 108.2(3)
C4 C5 H5A 110.0
C6 C5 H5A 110.0
C4 C5 H5B 110.0
C6 C5 H5B 110.0
H5A C5 H5B 108.4
C7 C6 C5 111.8(3)
C7 C6 H6A 109.2
C5 C6 H6A 109.2
C7 C6 H6B 109.2
C5 C6 H6B 109.2
H6A C6 H6B 107.9
C6 C7 C21 109.0(3)
C6 C7 C22 109.9(3)
C21 C7 C22 106.7(3)
C6 C7 C8 108.8(3)
C21 C7 C8 106.8(3)
C22 C7 C8 115.4(3)
C9 C8 C12 101.7(3)
C9 C8 C7 111.8(3)
C12 C8 C7 115.4(3)
C9 C8 H8 109.2
C12 C8 H8 109.2
C7 C8 H8 109.2
O10 C9 O7 108.3(3)
O10 C9 C8 107.2(3)
O7 C9 C8 108.7(3)
O10 C9 H9 110.8
O7 C9 H9 110.8
C8 C9 H9 110.8
O10 C11 C12 106.0(3)
O10 C11 H11A 110.5
C12 C11 H11A 110.5
O10 C11 H11B 110.5
C12 C11 H11B 110.5
H11A C11 H11B 108.7
C4 C12 C11 114.3(3)
C4 C12 C8 114.2(3)
C11 C12 C8 100.6(3)
C4 C12 C13 106.9(3)
C11 C12 C13 107.1(3)
C8 C12 C13 113.7(3)
C14 C13 C12 117.5(3)
C14 C13 C1 112.3(3)
C12 C13 C1 109.1(3)
C14 C13 H13 105.7
C12 C13 H13 105.7
C1 C13 H13 105.7
O2 C14 C13 112.5(3)
O2 C14 C15 109.6(3)
C13 C14 C15 110.5(3)
O2 C14 H14 108.0
C13 C14 H14 108.0
C15 C14 H14 108.0
C14 C15 C16 113.7(3)
C14 C15 H15A 108.8
C16 C15 H15A 108.8
C14 C15 H15B 108.8
C16 C15 H15B 108.8
H15A C15 H15B 107.7
C17 C16 C19 101.8(3)
C17 C16 C15 113.1(3)
C19 C16 C15 108.5(3)
C17 C16 H16 111.0
C19 C16 H16 111.0
C15 C16 H16 111.0
C20 C17 C18 121.6(4)
C20 C17 C16 130.7(4)
C18 C17 C16 107.7(3)
O1 C18 C17 127.0(4)
O1 C18 C1 126.7(3)
C17 C18 C1 106.2(3)
O5 C19 C16 106.6(3)
O5 C19 C1 108.8(3)
C16 C19 C1 101.1(3)
O5 C19 H19 113.1
C16 C19 H19 113.1
C1 C19 H19 113.1
C17 C20 H20A 120.0
C17 C20 H20B 120.0
H20A C20 H20B 120.0
C7 C21 H21A 109.5
C7 C21 H21B 109.5
H21A C21 H21B 109.5
C7 C21 H21C 109.5
H21A C21 H21C 109.5
H21B C21 H21C 109.5
C7 C22 H22A 109.5
C7 C22 H22B 109.5
H22A C22 H22B 109.5
C7 C22 H22C 109.5
H22A C22 H22C 109.5
H22B C22 H22C 109.5
O6 C23 O5 123.1(5)
O6 C23 C24 126.8(5)
O5 C23 C24 110.1(5)
C23 C24 H24A 109.5
C23 C24 H24B 109.5
H24A C24 H24B 109.5
C23 C24 H24C 109.5
H24A C24 H24C 109.5
H24B C24 H24C 109.5
O8 C25 O7 123.7(4)
O8' C25 O7 110.6(10)
O8 C25 C26 124.7(4)
O8' C25 C26 119.4(11)
O7 C25 C26 111.3(4)
C25 C26 H26A 109.5
C25 C26 H26B 109.5
H26A C26 H26B 109.5
C25 C26 H26C 109.5
H26A C26 H26C 109.5
H26B C26 H26C 109.5

loop_
_geom_bond_atom_site_label_1
_geom_bond_atom_site_label_2
_geom_bond_distance
O1 C18 1.207(4)
O2 C14 1.426(4)
O2 H2 0.8200
O3 C2 1.334(4)
O3 C4 1.458(4)
O4 C2 1.213(4)
O5 C23 1.355(5)
O5 C19 1.430(4)
O6 C23 1.192(5)
O7 C25 1.328(4)
O7 C9 1.439(4)
O8 C25 1.223(6)
O8' C25 1.23(2)
O10 C9 1.394(3)
O10 C11 1.437(4)
C1 C2 1.507(4)
C1 C18 1.528(5)
C1 C19 1.551(4)
C1 C13 1.591(4)
C4 C5 1.516(4)
C4 C12 1.518(4)
C4 H4 0.9800
C5 C6 1.527(5)
C5 H5A 0.9700
C5 H5B 0.9700
C6 C7 1.517(4)
C6 H6A 0.9700
C6 H6B 0.9700
C7 C21 1.538(4)
C7 C22 1.549(4)
C7 C8 1.563(4)
C8 C9 1.513(4)
C8 C12 1.550(4)
C8 H8 0.9800
C9 H9 0.9800
C11 C12 1.537(4)
C11 H11A 0.9700
C11 H11B 0.9700
C12 C13 1.557(4)
C13 C14 1.527(4)
C13 H13 0.9800
C14 C15 1.530(4)
C14 H14 0.9800
C15 C16 1.542(4)
C15 H15A 0.9700
C15 H15B 0.9700
C16 C17 1.502(5)
C16 C19 1.519(4)
C16 H16 0.9800
C17 C20 1.319(4)
C17 C18 1.487(5)
C19 H19 0.9800
C20 H20A 0.9300
C20 H20B 0.9300
C21 H21A 0.9600
C21 H21B 0.9600
C21 H21C 0.9600
C22 H22A 0.9600
C22 H22B 0.9600
C22 H22C 0.9600
C23 C24 1.505(6)
C24 H24A 0.9600
C24 H24B 0.9600
C24 H24C 0.9600
C25 C26 1.477(5)
C26 H26A 0.9600
C26 H26B 0.9600
C26 H26C 0.9600

loop_
_geom_hbond_atom_site_label_D
_geom_hbond_atom_site_label_H
_geom_hbond_atom_site_label_A
_geom_hbond_site_symmetry_A
_geom_hbond_distance_DH
_geom_hbond_distance_HA
_geom_hbond_distance_DA
_geom_hbond_angle_DHA
O2 H2 O4 1_455 0.82 2.37 2.873(3) 120

loop_
_geom_torsion_atom_site_label_1
_geom_torsion_atom_site_label_2
_geom_torsion_atom_site_label_3
_geom_torsion_atom_site_label_4
_geom_torsion
C4 O3 C2 O4 -179.9(3)
C4 O3 C2 C1 0.6(4)
C18 C1 C2 O4 -33.5(5)
C19 C1 C2 O4 77.7(4)
C13 C1 C2 O4 -153.8(3)
C18 C1 C2 O3 146.1(3)
C19 C1 C2 O3 -102.8(3)
C13 C1 C2 O3 25.7(4)
C2 O3 C4 C5 -174.9(3)
C2 O3 C4 C12 -50.3(4)
O3 C4 C5 C6 174.6(3)
C12 C4 C5 C6 54.0(4)
C4 C5 C6 C7 -64.5(4)
C5 C6 C7 C21 176.4(3)
C5 C6 C7 C22 -67.0(4)
C5 C6 C7 C8 60.3(4)
C6 C7 C8 C9 -161.7(3)
C21 C7 C8 C9 80.8(4)
C22 C7 C8 C9 -37.6(4)
C6 C7 C8 C12 -46.2(4)
C21 C7 C8 C12 -163.7(3)
C22 C7 C8 C12 78.0(4)
C11 O10 C9 O7 -103.6(3)
C11 O10 C9 C8 13.5(4)
C25 O7 C9 O10 -105.0(4)
C25 O7 C9 C8 138.8(3)
C12 C8 C9 O10 -31.5(3)
C7 C8 C9 O10 92.2(3)
C12 C8 C9 O7 85.3(3)
C7 C8 C9 O7 -151.0(3)
C9 O10 C11 C12 10.7(4)
O3 C4 C12 C11 -45.8(4)
C5 C4 C12 C11 73.3(4)
O3 C4 C12 C8 -160.9(3)
C5 C4 C12 C8 -41.8(4)
O3 C4 C12 C13 72.4(3)
C5 C4 C12 C13 -168.4(3)
O10 C11 C12 C4 -152.1(3)
O10 C11 C12 C8 -29.3(3)
O10 C11 C12 C13 89.8(3)
C9 C8 C12 C4 158.8(3)
C7 C8 C12 C4 37.6(4)
C9 C8 C12 C11 35.9(3)
C7 C8 C12 C11 -85.3(3)
C9 C8 C12 C13 -78.2(3)
C7 C8 C12 C13 160.6(3)
C4 C12 C13 C14 85.1(3)
C11 C12 C13 C14 -152.0(3)
C8 C12 C13 C14 -41.8(4)
C4 C12 C13 C1 -44.2(3)
C11 C12 C13 C1 78.7(3)
C8 C12 C13 C1 -171.1(3)
C2 C1 C13 C14 -132.9(3)
C18 C1 C13 C14 103.5(3)
C19 C1 C13 C14 -3.2(4)
C2 C1 C13 C12 -0.8(4)
C18 C1 C13 C12 -124.4(3)
C19 C1 C13 C12 128.9(3)
C12 C13 C14 O2 -54.3(4)
C1 C13 C14 O2 73.4(3)
C12 C13 C14 C15 -177.2(3)
C1 C13 C14 C15 -49.5(4)
O2 C14 C15 C16 -84.4(4)
C13 C14 C15 C16 40.1(4)
C14 C15 C16 C17 -89.6(4)
C14 C15 C16 C19 22.6(4)
C19 C16 C17 C20 150.7(4)
C15 C16 C17 C20 -93.1(5)
C19 C16 C17 C18 -26.5(3)
C15 C16 C17 C18 89.7(4)
C20 C17 C18 O1 3.6(6)
C16 C17 C18 O1 -178.9(4)
C20 C17 C18 C1 179.9(4)
C16 C17 C18 C1 -2.6(4)
C2 C1 C18 O1 -35.2(5)
C19 C1 C18 O1 -153.9(4)
C13 C1 C18 O1 92.5(4)
C2 C1 C18 C17 148.5(3)
C19 C1 C18 C17 29.8(3)
C13 C1 C18 C17 -83.8(3)
C23 O5 C19 C16 -155.6(3)
C23 O5 C19 C1 96.1(4)
C17 C16 C19 O5 -69.0(3)
C15 C16 C19 O5 171.5(3)
C17 C16 C19 C1 44.7(3)
C15 C16 C19 C1 -74.8(3)
C2 C1 C19 O5 -51.6(4)
C18 C1 C19 O5 66.2(3)
C13 C1 C19 O5 175.9(3)
C2 C1 C19 C16 -163.6(3)
C18 C1 C19 C16 -45.9(3)
C13 C1 C19 C16 63.8(3)
C19 O5 C23 O6 4.7(6)
C19 O5 C23 C24 -174.7(3)
C9 O7 C25 O8 6.5(8)
C9 O7 C25 O8' -44.3(15)
C9 O7 C25 C26 -179.5(3)
